data_2103799
loop_
_publ_author_name
'Clemente, Dore Augusto'
'Marzotto, Armando'

_publ_section_title
;
 22 Space-group changes
;
_journal_issue 1
_journal_name_full 'Acta Crystallographica Section B'
_journal_page_first 43
_journal_page_last 50
_journal_paper_doi 10.1107/S0108768102022668
_journal_volume 59
_journal_year 2003
_chemical_formula_sum 'C23 H25 F6 N P2 Pd'
_chemical_formula_weight 597.78
_chemical_name_systematic
;(eta$3!-Allyl)-(N,N'-dimethyl-2-(diphenylphosphanyl)aniline-N,P)-palladium(ii)
 hexafluorophosphate
;
_space_group_IT_number 9
_symmetry_space_group_name_Hall 'I -2ya'
_symmetry_space_group_name_H-M 'I 1 a 1'
_atom_sites_solution_hydrogens geom
_atom_sites_solution_primary direct
_atom_sites_solution_secondary difmap
_cell_angle_alpha 90.00
_cell_angle_beta 108.02(4)
_cell_angle_gamma 90.00
_cell_formula_units_Z 4
_cell_length_a 15.197(6)
_cell_length_b 9.042(3)
_cell_length_c 18.559(9)
_cell_measurement_temperature 293(2)
_cell_volume 2425.1(18)
_computing_structure_refinement 'SHELXL-97 (Sheldrick, 1997)'
_computing_structure_solution 'SHELXS-97 (Sheldrick, 1990)'
_diffrn_ambient_temperature 293(2)
_diffrn_measured_fraction_theta_full 0.341
_diffrn_measured_fraction_theta_max 0.341
_diffrn_radiation_monochromator graphite
_diffrn_radiation_source 'fine-focus sealed tube'
_diffrn_radiation_type MoK\a
_diffrn_radiation_wavelength 0.71070
_diffrn_reflns_av_R_equivalents 0.0132
_diffrn_reflns_av_sigmaI/netI 0.1275
_diffrn_reflns_limit_h_max 22
_diffrn_reflns_limit_h_min -22
_diffrn_reflns_limit_k_max 9
_diffrn_reflns_limit_k_min -9
_diffrn_reflns_limit_l_max 31
_diffrn_reflns_limit_l_min -31
_diffrn_reflns_number 9712
_diffrn_reflns_theta_full 44.89
_diffrn_reflns_theta_max 44.89
_diffrn_reflns_theta_min 2.31
_exptl_absorpt_coefficient_mu 0.955
_exptl_crystal_density_diffrn 1.637
_exptl_crystal_density_method 'not measured'
_exptl_crystal_F_000 1200
_refine_diff_density_max 0.180
_refine_diff_density_min -0.185
_refine_ls_abs_structure_details 'Flack H D (1983), Acta Cryst. A39, 876-881'
_refine_ls_abs_structure_Flack 0.004(6)
_refine_ls_extinction_method none
_refine_ls_goodness_of_fit_ref 0.156
_refine_ls_hydrogen_treatment mixed
_refine_ls_matrix_type full
_refine_ls_number_parameters 233
_refine_ls_number_reflns 6772
_refine_ls_number_restraints 2
_refine_ls_restrained_S_all 0.156
_refine_ls_R_factor_all 0.0090
_refine_ls_R_factor_gt 0.0086
_refine_ls_shift/su_max 0.783
_refine_ls_shift/su_mean 0.003
_refine_ls_structure_factor_coef Fsqd
_refine_ls_weighting_details 'calc w=1/[\s^2^(Fo^2^)+(0.1000P)^2^+0.0000P] where P=(Fo^2^+2Fc^2^)/3'
_refine_ls_weighting_scheme calc
_refine_ls_wR_factor_gt 0.0275
_refine_ls_wR_factor_ref 0.0319
_reflns_number_gt 6443
_reflns_number_total 6772
_reflns_threshold_expression >2sigma(I)
_cod_data_source_file an0613.cif
_cod_data_source_block sixfio
_cod_original_cell_volume 2425.1(17)
_cod_original_sg_symbol_H-M 'I a'
_cod_database_code 2103799

loop_
_symmetry_equiv_pos_as_xyz
'x, y, z'
'x+1/2, -y, z'
'x+1/2, y+1/2, z+1/2'
'x+1, -y+1/2, z+1/2'

loop_
_atom_site_label
_atom_site_fract_x
_atom_site_fract_y
_atom_site_fract_z
_atom_site_U_iso_or_equiv
_atom_site_adp_type
_atom_site_calc_flag
_atom_site_occupancy
_atom_site_type_symbol
Pd1 0.136600(4) 0.277800(6) 0.071000(4) 0.02000(2) Uiso d 1 Pd
P1 0.286000(16) 0.33420(2) 0.131900(14) 0.02000(4) Uiso d 1 P
N1 0.13570(5) 0.18680(10) 0.17890(4) 0.02000(11) Uiso d 1 N
C1 0.30530(7) 0.22880(9) 0.22060(6) 0.02000(17) Uiso d 1 C
C2 0.39300(7) 0.20910(9) 0.27130(6) 0.02000(16) Uiso d 1 C
H1 0.4442(11) 0.2513(16) 0.2619(9) 0.020(3) Uiso d 1 H
C3 0.40390(6) 0.12530(10) 0.33660(5) 0.02000(13) Uiso d 1 C
H2 0.4625(9) 0.1100(15) 0.3708(7) 0.020(3) Uiso d 1 H
C4 0.32860(6) 0.06680(10) 0.34950(5) 0.02000(13) Uiso d 1 C
H3 0.3360(9) 0.0136(15) 0.3939(7) 0.020(3) Uiso d 1 H
C5 0.24160(6) 0.08290(10) 0.29960(5) 0.02000(13) Uiso d 1 C
H4 0.1908(9) 0.0399(15) 0.3094(8) 0.020(3) Uiso d 1 H
C6 0.23010(6) 0.16590(9) 0.23270(5) 0.02000(15) Uiso d 1 C
C7 0.08630(6) 0.04110(9) 0.16260(5) 0.02000(14) Uiso d 1 C
H5 0.0254(9) 0.0556(15) 0.1278(8) 0.020(3) Uiso d 1 H
H6 0.0816(9) -0.0003(16) 0.2090(8) 0.020(3) Uiso d 1 H
H7 0.1202(9) -0.0253(15) 0.1407(7) 0.020(3) Uiso d 1 H
C8 0.08270(7) 0.29020(9) 0.21360(6) 0.02000(16) Uiso d 1 C
H8 0.0216(10) 0.3045(16) 0.1791(8) 0.020(3) Uiso d 1 H
H9 0.1142(9) 0.3835(16) 0.2239(8) 0.020(3) Uiso d 1 H
H10 0.0786(11) 0.2485(16) 0.2600(9) 0.020(3) Uiso d 1 H
C9 -0.01070(7) 0.27000(9) -0.00150(6) 0.02000(17) Uiso d 1 C
H11 -0.0438(10) 0.1782(16) -0.0015(8) 0.020(3) Uiso d 1 H
H12 -0.0477(10) 0.3578(16) -0.0023(8) 0.020(3) Uiso d 1 H
C10 0.04710(7) 0.27330(8) -0.04370(6) 0.02000(17) Uiso d 1 C
H13 0.0358(11) 0.2043(16) -0.0827(9) 0.020(3) Uiso d 1 H
C11 0.11920(6) 0.36460(11) -0.03620(5) 0.02000(13) Uiso d 1 C
H14 0.1047(9) 0.4692(15) -0.0424(7) 0.020(3) Uiso d 1 H
H15 0.1639(10) 0.3335(15) -0.0607(8) 0.020(3) Uiso d 1 H
C12 0.37580(7) 0.28290(8) 0.09130(6) 0.02000(17) Uiso d 1 C
C13 0.35470(6) 0.18820(12) 0.02930(5) 0.02000(12) Uiso d 1 C
H31 0.2942(10) 0.1451(15) 0.0104(8) 0.020(3) Uiso d 1 H
C14 0.42180(6) 0.15360(9) -0.00470(5) 0.02000(15) Uiso d 1 C
H32 0.4076(9) 0.0873(16) -0.0472(8) 0.020(3) Uiso d 1 H
C15 0.51000(7) 0.21400(9) 0.02340(6) 0.02000(17) Uiso d 1 C
H33 0.5563(10) 0.1906(17) -0.0003(8) 0.020(3) Uiso d 1 H
C16 0.53110(6) 0.30870(11) 0.08530(5) 0.02000(12) Uiso d 1 C
H34 0.5917(9) 0.3517(15) 0.1041(8) 0.020(3) Uiso d 1 H
C17 0.46400(6) 0.34320(9) 0.11930(5) 0.02000(15) Uiso d 1 C
H35 0.4783(9) 0.4095(15) 0.1617(8) 0.020(3) Uiso d 1 H
C18 0.30760(6) 0.52580(10) 0.15740(5) 0.02000(13) Uiso d 1 C
C19 0.29680(6) 0.62700(10) 0.09890(5) 0.02000(13) Uiso d 1 C
H36 0.2787(9) 0.5931(16) 0.0474(8) 0.020(3) Uiso d 1 H
C20 0.31250(7) 0.77660(9) 0.11520(6) 0.02000(17) Uiso d 1 C
H37 0.3056(9) 0.8460(15) 0.0747(8) 0.020(3) Uiso d 1 H
C21 0.33920(6) 0.82500(10) 0.18990(5) 0.02000(14) Uiso d 1 C
H38 0.3505(9) 0.9282(16) 0.2010(8) 0.020(3) Uiso d 1 H
C22 0.35010(7) 0.72370(8) 0.24840(6) 0.02000(18) Uiso d 1 C
H39 0.3685(11) 0.7576(16) 0.3000(9) 0.020(3) Uiso d 1 H
C23 0.33440(6) 0.57430(10) 0.23220(5) 0.02000(13) Uiso d 1 C
H40 0.3416(9) 0.5048(15) 0.2728(7) 0.020(3) Uiso d 1 H
P2 0.170000(15) 0.63070(3) 0.375400(13) 0.02000(4) Uiso d 1 P
F1 0.15630(3) 0.68450(7) 0.29300(3) 0.02000(8) Uiso d 1 F
F2 0.18200(3) 0.57270(6) 0.45920(3) 0.02000(9) Uiso d 1 F
F3 0.27140(4) 0.69320(7) 0.40210(3) 0.02000(9) Uiso d 1 F
F4 0.13170(4) 0.78090(5) 0.39450(4) 0.02000(12) Uiso d 1 F
F5 0.20920(3) 0.47680(6) 0.35770(3) 0.02000(9) Uiso d 1 F
F6 0.06910(4) 0.56400(6) 0.34930(3) 0.02000(9) Uiso d 1 F

loop_
_atom_type_symbol
_atom_type_description
_atom_type_scat_dispersion_real
_atom_type_scat_dispersion_imag
_atom_type_scat_source
Pd Pd -0.9988 1.0072 'International Tables Vol C Tables 4.2.6.8 and 6.1.1.4'
P P 0.1023 0.0942 'International Tables Vol C Tables 4.2.6.8 and 6.1.1.4'
F F 0.0171 0.0103 'International Tables Vol C Tables 4.2.6.8 and 6.1.1.4'
N N 0.0061 0.0033 'International Tables Vol C Tables 4.2.6.8 and 6.1.1.4'
C C 0.0033 0.0016 'International Tables Vol C Tables 4.2.6.8 and 6.1.1.4'
H H 0.0000 0.0000 'International Tables Vol C Tables 4.2.6.8 and 6.1.1.4'

loop_
_geom_angle_atom_site_label_1
_geom_angle_atom_site_label_2
_geom_angle_atom_site_label_3
_geom_angle
C11 Pd1 C10 37.10(4)
C11 Pd1 N1 172.71(3)
C10 Pd1 N1 136.61(4)
C11 Pd1 C9 68.11(5)
C10 Pd1 C9 35.80(5)
N1 Pd1 C9 104.68(5)
C11 Pd1 P1 101.79(4)
C10 Pd1 P1 137.06(4)
N1 Pd1 P1 85.19(4)
C9 Pd1 P1 167.37(3)
C18 P1 C12 104.85(4)
C18 P1 C1 107.27(5)
C12 P1 C1 107.85(5)
C18 P1 Pd1 114.98(3)
C12 P1 Pd1 120.26(4)
C1 P1 Pd1 100.81(5)
C6 N1 C7 110.06(7)
C6 N1 C8 108.99(8)
C7 N1 C8 109.37(7)
C6 N1 Pd1 112.86(7)
C7 N1 Pd1 107.02(6)
C8 N1 Pd1 108.48(6)
C6 C1 C2 121.12(10)
C6 C1 P1 117.05(8)
C2 C1 P1 121.77(8)
C1 C2 C3 119.40(10)
C1 C2 H1 120.3(10)
C3 C2 H1 120.3(10)
C4 C3 C2 119.23(9)
C4 C3 H2 120.4(8)
C2 C3 H2 120.3(8)
C3 C4 C5 122.29(9)
C3 C4 H3 118.9(8)
C5 C4 H3 118.8(8)
C4 C5 C6 118.82(9)
C4 C5 H4 120.6(8)
C6 C5 H4 120.5(8)
C1 C6 C5 119.09(9)
C1 C6 N1 121.58(9)
C5 C6 N1 119.28(8)
N1 C7 H5 109.5(8)
N1 C7 H6 109.4(8)
H5 C7 H6 109.4(11)
N1 C7 H7 109.5(8)
H5 C7 H7 109.4(11)
H6 C7 H7 109.5(12)
N1 C8 H8 109.5(9)
N1 C8 H9 109.4(8)
H8 C8 H9 109.5(12)
N1 C8 H10 109.4(9)
H8 C8 H10 109.5(13)
H9 C8 H10 109.5(12)
C10 C9 Pd1 68.66(7)
C10 C9 H11 116.8(9)
Pd1 C9 H11 116.8(9)
C10 C9 H12 116.9(8)
Pd1 C9 H12 116.9(8)
H11 C9 H12 113.7(13)
C11 C10 C9 127.67(9)
C11 C10 Pd1 68.83(6)
C9 C10 Pd1 75.54(7)
C11 C10 H13 116.1(10)
C9 C10 H13 116.2(10)
Pd1 C10 H13 133.9(9)
C10 C11 Pd1 74.06(7)
C10 C11 H14 116.0(8)
Pd1 C11 H14 116.0(8)
C10 C11 H15 116.1(8)
Pd1 C11 H15 116.1(8)
H14 C11 H15 113.2(11)
C13 C12 C17 119.99(10)
C13 C12 P1 119.44(8)
C17 C12 P1 120.49(8)
C12 C13 C14 120.03(9)
C12 C13 H31 120.2(9)
C14 C13 H31 119.8(9)
C13 C14 C15 119.89(9)
C13 C14 H32 120.2(8)
C15 C14 H32 119.9(8)
C16 C15 C14 120.10(10)
C16 C15 H33 120.0(9)
C14 C15 H33 119.9(9)
C15 C16 C17 119.98(9)
C15 C16 H34 120.0(8)
C17 C16 H34 120.0(8)
C12 C17 C16 120.00(9)
C12 C17 H35 120.0(8)
C16 C17 H35 120.0(8)
C19 C18 C23 119.95(9)
C19 C18 P1 117.42(7)
C23 C18 P1 122.63(7)
C18 C19 C20 119.97(9)
C18 C19 H36 119.7(8)
C20 C19 H36 120.3(8)
C21 C20 C19 120.07(9)
C21 C20 H37 120.2(8)
C19 C20 H37 119.7(8)
C20 C21 C22 119.94(9)
C20 C21 H38 119.9(8)
C22 C21 H38 120.2(8)
C23 C22 C21 120.05(10)
C23 C22 H39 120.2(9)
C21 C22 H39 119.7(9)
C22 C23 C18 120.03(9)
C22 C23 H40 119.7(8)
C18 C23 H40 120.2(8)
F1 P2 F4 90.30(4)
F1 P2 F3 91.00(5)
F4 P2 F3 90.78(4)
F1 P2 F6 89.77(5)
F4 P2 F6 90.40(4)
F3 P2 F6 178.58(3)
F1 P2 F5 90.88(4)
F4 P2 F5 178.82(4)
F3 P2 F5 89.22(4)
F6 P2 F5 89.58(4)
F1 P2 F2 178.59(3)
F4 P2 F2 90.16(4)
F3 P2 F2 90.32(5)
F6 P2 F2 88.90(5)
F5 P2 F2 88.66(4)

loop_
_geom_bond_atom_site_label_1
_geom_bond_atom_site_label_2
_geom_bond_distance
Pd1 C11 2.0781(13)
Pd1 C10 2.1428(16)
Pd1 N1 2.1689(12)
Pd1 C9 2.2278(15)
Pd1 P1 2.2594(11)
P1 C18 1.7992(11)
P1 C12 1.8115(13)
P1 C1 1.8454(12)
N1 C6 1.4848(13)
N1 C7 1.5001(13)
N1 C8 1.5028(13)
C1 C6 1.3560(14)
C1 C2 1.3847(15)
C2 C3 1.3950(14)
C2 H1 0.930(16)
C3 C4 1.3476(13)
C3 H2 0.930(12)
C4 C5 1.3672(13)
C4 H3 0.930(13)
C5 C6 1.4146(14)
C5 H4 0.931(13)
C7 H5 0.960(13)
C7 H6 0.962(14)
C7 H7 0.959(13)
C8 H8 0.960(14)
C8 H9 0.960(14)
C8 H10 0.960(16)
C9 C10 1.3459(17)
C9 H11 0.971(15)
C9 H12 0.970(14)
C10 C11 1.3443(14)
C10 H13 0.930(15)
C11 H14 0.970(14)
C11 H15 0.969(14)
C12 C13 1.3899(15)
C12 C17 1.3903(14)
C13 C14 1.3907(15)
C13 H31 0.960(14)
C14 C15 1.3908(14)
C14 H32 0.961(14)
C15 C16 1.3885(14)
C15 H33 0.962(15)
C16 C17 1.3905(15)
C16 H34 0.960(14)
C17 H35 0.959(13)
C18 C19 1.3902(13)
C18 C23 1.3912(14)
C19 C20 1.3905(13)
C19 H36 0.959(14)
C20 C21 1.3893(15)
C20 H37 0.960(14)
C21 C22 1.3906(14)
C21 H38 0.960(14)
C22 C23 1.3885(13)
C22 H39 0.961(16)
C23 H40 0.961(13)
P2 F1 1.5562(9)
P2 F4 1.5609(7)
P2 F3 1.5707(8)
P2 F6 1.5780(8)
P2 F5 1.5876(7)
P2 F2 1.5974(9)
